data_7059025
loop_
_publ_author_name
'Li, Shasha'
'Xu, Lei'
'Jiang, Liping'
'Zhang, Guofang'
'Zhang, Wei-Qiang'
'Gao, Ziwei'

_publ_section_title
;
 Activation reactions of 2-pyridyl and 2-pyrimidinyl alkynes with
 Ru3(CO)12
;
_journal_name_full 'New Journal of Chemistry'
_journal_paper_doi 10.1039/C9NJ04958D
_journal_year 2019
_chemical_formula_sum 'C22 H17 N O9 Ru3'
_chemical_formula_weight 742.57
_space_group_crystal_system monoclinic
_space_group_IT_number 14
_space_group_name_Hall '-P 2ybc'
_space_group_name_H-M_alt 'P 1 21/c 1'
_atom_sites_solution_hydrogens mixed
_audit_creation_method SHELXL-2014/7
_audit_update_record
;
2019-11-04 deposited with the CCDC.	2019-11-07 downloaded from the CCDC.
;
_cell_angle_alpha 90
_cell_angle_beta 92.248(5)
_cell_angle_gamma 90
_cell_formula_units_Z 4
_cell_length_a 13.0521(17)
_cell_length_b 11.6759(16)
_cell_length_c 16.604(3)
_cell_measurement_reflns_used 15719
_cell_measurement_temperature 153(2)
_cell_measurement_theta_max 26.36
_cell_measurement_theta_min 2.45
_cell_volume 2528.4(7)
_computing_cell_refinement 'SAINT (Bruker AXS Inc., 2012)'
_computing_data_collection 'APEX2 (Bruker AXS Inc., 2012)'
_computing_data_reduction 'SAINT (Bruker AXS Inc., 2012)'
_computing_molecular_graphics 'SHELXTL (Sheldrick, 2014)'
_computing_publication_material 'SHELXTL (Sheldrick, 2014)'
_computing_structure_refinement 'SHELXL-2014/7 (Sheldrick, 2014)'
_computing_structure_solution 'SHELXS (Sheldrick, 2014)'
_diffrn_ambient_temperature 153(2)
_diffrn_measured_fraction_theta_full 0.997
_diffrn_measured_fraction_theta_max 0.997
_diffrn_measurement_device_type 'Bruker APEX II CCD'
_diffrn_radiation_type MoK\a
_diffrn_radiation_wavelength 0.71073
_diffrn_reflns_av_R_equivalents 0.0445
_diffrn_reflns_av_unetI/netI 0.0301
_diffrn_reflns_Laue_measured_fraction_full 0.997
_diffrn_reflns_Laue_measured_fraction_max 0.997
_diffrn_reflns_limit_h_max 16
_diffrn_reflns_limit_h_min -16
_diffrn_reflns_limit_k_max 14
_diffrn_reflns_limit_k_min -14
_diffrn_reflns_limit_l_max 18
_diffrn_reflns_limit_l_min -20
_diffrn_reflns_number 27996
_diffrn_reflns_point_group_measured_fraction_full 0.997
_diffrn_reflns_point_group_measured_fraction_max 0.997
_diffrn_reflns_theta_full 25.242
_diffrn_reflns_theta_max 26.400
_diffrn_reflns_theta_min 2.133
_exptl_absorpt_coefficient_mu 1.819
_exptl_absorpt_correction_type multi-scan
_exptl_absorpt_process_details sadabs
_exptl_crystal_colour yellow
_exptl_crystal_density_diffrn 1.951
_exptl_crystal_description block
_exptl_crystal_F_000 1440
_exptl_crystal_size_max 0.130
_exptl_crystal_size_mid 0.120
_exptl_crystal_size_min 0.100
_exptl_transmission_factor_max 0.7454
_exptl_transmission_factor_min 0.6688
_refine_diff_density_max 0.498
_refine_diff_density_min -0.647
_refine_diff_density_rms 0.100
_refine_ls_extinction_method none
_refine_ls_goodness_of_fit_ref 1.074
_refine_ls_hydrogen_treatment mixed
_refine_ls_matrix_type full
_refine_ls_number_parameters 348
_refine_ls_number_reflns 5171
_refine_ls_number_restraints 1
_refine_ls_restrained_S_all 1.074
_refine_ls_R_factor_all 0.0255
_refine_ls_R_factor_gt 0.0207
_refine_ls_shift/su_max 0.002
_refine_ls_shift/su_mean 0.000
_refine_ls_structure_factor_coef Fsqd
_refine_ls_weighting_details 'w=1/[\s^2^(Fo^2^)+(0.0188P)^2^+0.7543P] where P=(Fo^2^+2Fc^2^)/3'
_refine_ls_weighting_scheme calc
_refine_ls_wR_factor_gt 0.0442
_refine_ls_wR_factor_ref 0.0464
_reflns_Friedel_coverage 0.000
_reflns_number_gt 4596
_reflns_number_total 5171
_reflns_threshold_expression 'I > 2\s(I)'
_cod_data_source_file c9nj04958d2.cif
_cod_data_source_block 6a
_cod_original_cell_volume 2528.4(6)
_cod_original_sg_symbol_H-M 'P 21/c'
_cod_database_code 7059025
_shelx_shelxl_version_number 2014/7
_shelx_space_group_comment
;
The symmetry employed for this shelxl refinement is uniquely defined
by the following loop, which should always be used as a source of
symmetry information in preference to the above space-group names.
They are only intended as comments.
;
_shelx_estimated_absorpt_t_min 0.798
_shelx_estimated_absorpt_t_max 0.839

loop_
_space_group_symop_operation_xyz
'x, y, z'
'-x, y+1/2, -z+1/2'
'-x, -y, -z'
'x, -y-1/2, z-1/2'

loop_
_atom_site_label
_atom_site_type_symbol
_atom_site_fract_x
_atom_site_fract_y
_atom_site_fract_z
_atom_site_U_iso_or_equiv
_atom_site_adp_type
_atom_site_occupancy
_atom_site_site_symmetry_order
_atom_site_calc_flag
_atom_site_refinement_flags_posn
_atom_site_refinement_flags_adp
_atom_site_refinement_flags_occupancy
_atom_site_disorder_assembly
_atom_site_disorder_group
Ru1 Ru 0.67403(2) 0.31892(2) 0.08001(2) 0.01796(5) Uani 1 1 d . . . . .
Ru2 Ru 0.82785(2) 0.22070(2) 0.20180(2) 0.01849(5) Uani 1 1 d . . . . .
Ru3 Ru 0.86861(2) 0.40477(2) 0.10652(2) 0.01866(5) Uani 1 1 d . . . . .
C21 C 0.90778(18) 0.3086(2) 0.02087(15) 0.0320(6) Uani 1 1 d . . . . .
O6 O 0.87859(16) 0.00820(19) 0.10121(13) 0.0533(6) Uani 1 1 d . . . . .
O1 O 0.45632(13) 0.26097(19) 0.12487(13) 0.0468(5) Uani 1 1 d . . . . .
O8 O 0.93286(15) 0.2507(2) -0.03049(13) 0.0544(6) Uani 1 1 d . . . . .
O5 O 1.03615(13) 0.22288(17) 0.29025(11) 0.0405(5) Uani 1 1 d . . . . .
C16 C 0.69236(17) 0.2059(2) -0.00521(15) 0.0286(5) Uani 1 1 d . . . . .
O2 O 0.61308(14) 0.51865(17) -0.02942(11) 0.0422(5) Uani 1 1 d . . . . .
C15 C 0.63634(16) 0.4414(2) 0.00956(14) 0.0265(5) Uani 1 1 d . . . . .
C14 C 0.53752(18) 0.2814(2) 0.10730(14) 0.0281(5) Uani 1 1 d . . . . .
C18 C 0.95801(18) 0.2241(2) 0.25675(14) 0.0275(5) Uani 1 1 d . . . . .
C17 C 0.75835(18) 0.1514(2) 0.28901(15) 0.0295(5) Uani 1 1 d . . . . .
O3 O 0.70677(15) 0.13991(19) -0.05354(12) 0.0487(5) Uani 1 1 d . . . . .
C20 C 0.85641(18) 0.5477(2) 0.05187(15) 0.0336(6) Uani 1 1 d . . . . .
C19 C 0.86093(18) 0.0855(2) 0.14012(16) 0.0315(5) Uani 1 1 d . . . . .
O7 O 0.84738(17) 0.6343(2) 0.02051(15) 0.0606(6) Uani 1 1 d . . . . .
O9 O 1.08384(14) 0.45029(17) 0.17791(13) 0.0469(5) Uani 1 1 d . . . . .
C22 C 1.00298(18) 0.4350(2) 0.15145(15) 0.0281(5) Uani 1 1 d . . . . .
O4 O 0.71623(17) 0.11350(19) 0.34104(12) 0.0541(6) Uani 1 1 d . . . . .
C7 C 0.71918(15) 0.43458(18) 0.16760(12) 0.0194(4) Uani 1 1 d . . . . .
C6 C 0.79300(16) 0.39170(18) 0.22410(13) 0.0195(4) Uani 1 1 d . . . . .
C1 C 0.81318(16) 0.4817(2) 0.28383(13) 0.0225(5) Uani 1 1 d . . . . .
C8 C 0.68144(17) 0.55030(19) 0.19443(13) 0.0230(5) Uani 1 1 d . . . . .
H8 H 0.6899 0.6090 0.1513 0.028 Uiso 1 1 calc R U . . .
N1 N 0.75251(14) 0.57410(16) 0.26576(11) 0.0241(4) Uani 1 1 d . . . . .
C2 C 0.87757(18) 0.4873(2) 0.35245(14) 0.0299(5) Uani 1 1 d . . . . .
H2 H 0.9201 0.4242 0.3675 0.036 Uiso 1 1 calc R U . . .
C3 C 0.8788(2) 0.5861(3) 0.39851(15) 0.0397(7) Uani 1 1 d . . . . .
H3 H 0.9219 0.5905 0.4459 0.048 Uiso 1 1 calc R U . . .
C5 C 0.75440(19) 0.6715(2) 0.30908(16) 0.0335(6) Uani 1 1 d . . . . .
H5 H 0.7122 0.7344 0.2931 0.040 Uiso 1 1 calc R U . . .
C4 C 0.8177(2) 0.6787(2) 0.37609(17) 0.0414(7) Uani 1 1 d . . . . .
H4 H 0.8199 0.7469 0.4073 0.050 Uiso 1 1 calc R U . . .
C9 C 0.57002(17) 0.5468(2) 0.22108(14) 0.0277(5) Uani 1 1 d . . . . .
H9A H 0.5501 0.6244 0.2388 0.033 Uiso 1 1 calc R U . . .
H9B H 0.5247 0.5258 0.1742 0.033 Uiso 1 1 calc R U . . .
C10 C 0.55284(18) 0.4621(2) 0.28956(15) 0.0312(5) Uani 1 1 d D . . . .
H10A H 0.5989 0.4838 0.3334 0.037 Uiso 1 1 d R U . A .
H10B H 0.5751 0.3885 0.2713 0.037 Uiso 1 1 d R U . . .
C11 C 0.4380(7) 0.4521(11) 0.3033(6) 0.047(3) Uani 0.684(7) 1 d . . P A 1
H11A H 0.4009 0.4162 0.2567 0.056 Uiso 0.684(7) 1 calc R U P A 1
H11B H 0.4072 0.5276 0.3143 0.056 Uiso 0.684(7) 1 calc R U P A 1
C12 C 0.4387(4) 0.3640(5) 0.3878(3) 0.0363(12) Uani 0.684(7) 1 d . . P A 1
H12A H 0.4648 0.2872 0.3737 0.044 Uiso 0.684(7) 1 calc R U P A 1
H12B H 0.4850 0.3965 0.4306 0.044 Uiso 0.684(7) 1 calc R U P A 1
C13 C 0.3306(3) 0.3532(4) 0.4187(3) 0.0495(14) Uani 0.684(7) 1 d . . P A 1
H13A H 0.3319 0.3034 0.4663 0.074 Uiso 0.684(7) 1 calc R U P A 1
H13B H 0.3052 0.4291 0.4333 0.074 Uiso 0.684(7) 1 calc R U P A 1
H13C H 0.2851 0.3200 0.3765 0.074 Uiso 0.684(7) 1 calc R U P A 1
C11' C 0.4475(12) 0.446(2) 0.3248(9) 0.017(3) Uani 0.316(7) 1 d D . P A 2
H11C H 0.4441 0.5112 0.3625 0.021 Uiso 0.316(7) 1 calc R U P A 2
H11D H 0.4007 0.4668 0.2788 0.021 Uiso 0.316(7) 1 calc R U P A 2
C12' C 0.3970(9) 0.3707(11) 0.3597(9) 0.047(3) Uani 0.316(7) 1 d . . P A 2
H12C H 0.4255 0.2928 0.3531 0.057 Uiso 0.316(7) 1 calc R U P A 2
H12D H 0.3234 0.3716 0.3430 0.057 Uiso 0.316(7) 1 calc R U P A 2
C13' C 0.4170(8) 0.4178(11) 0.4428(7) 0.062(4) Uani 0.316(7) 1 d . . P A 2
H13D H 0.3828 0.3697 0.4819 0.093 Uiso 0.316(7) 1 calc R U P A 2
H13E H 0.4910 0.4183 0.4553 0.093 Uiso 0.316(7) 1 calc R U P A 2
H13F H 0.3903 0.4961 0.4453 0.093 Uiso 0.316(7) 1 calc R U P A 2
H1 H 0.707(2) 0.216(2) 0.1501(16) 0.037(7) Uiso 1 1 d . . . . .

loop_
_atom_site_aniso_label
_atom_site_aniso_U_11
_atom_site_aniso_U_22
_atom_site_aniso_U_33
_atom_site_aniso_U_23
_atom_site_aniso_U_13
_atom_site_aniso_U_12
Ru1 0.01702(8) 0.02269(9) 0.01417(9) -0.00068(7) 0.00088(6) 0.00133(6)
Ru2 0.01930(9) 0.01943(9) 0.01676(9) 0.00185(7) 0.00093(6) 0.00174(6)
Ru3 0.01977(9) 0.02126(9) 0.01523(9) 0.00023(7) 0.00395(6) -0.00180(7)
C21 0.0248(12) 0.0433(15) 0.0282(13) -0.0092(11) 0.0067(10) -0.0089(10)
O6 0.0545(12) 0.0451(12) 0.0597(14) -0.0273(11) -0.0063(10) 0.0159(10)
O1 0.0251(9) 0.0609(13) 0.0550(13) 0.0186(10) 0.0096(9) -0.0051(9)
O8 0.0432(11) 0.0744(15) 0.0471(13) -0.0364(12) 0.0210(10) -0.0146(11)
O5 0.0275(9) 0.0589(13) 0.0347(11) 0.0031(9) -0.0071(8) 0.0047(8)
C16 0.0235(11) 0.0351(14) 0.0270(13) -0.0058(11) -0.0024(9) -0.0009(10)
O2 0.0444(10) 0.0494(12) 0.0329(10) 0.0165(9) 0.0037(8) 0.0177(9)
C15 0.0214(10) 0.0388(14) 0.0195(11) 0.0002(10) 0.0037(9) 0.0044(10)
C14 0.0277(12) 0.0318(13) 0.0247(12) 0.0049(10) -0.0001(10) 0.0006(10)
C18 0.0303(12) 0.0281(12) 0.0244(12) 0.0038(10) 0.0031(10) 0.0029(10)
C17 0.0343(12) 0.0296(13) 0.0246(13) 0.0017(10) 0.0015(10) 0.0028(10)
O3 0.0453(11) 0.0558(13) 0.0448(12) -0.0301(11) 0.0012(9) 0.0006(10)
C20 0.0300(12) 0.0428(15) 0.0283(13) 0.0113(12) 0.0065(10) -0.0016(11)
C19 0.0273(12) 0.0343(14) 0.0325(14) -0.0001(11) -0.0038(10) 0.0045(10)
O7 0.0579(13) 0.0560(14) 0.0683(16) 0.0420(13) 0.0082(11) 0.0038(11)
O9 0.0297(10) 0.0460(12) 0.0642(14) -0.0146(10) -0.0078(9) -0.0080(8)
C22 0.0293(12) 0.0239(12) 0.0314(13) -0.0042(10) 0.0057(10) -0.0021(10)
O4 0.0658(14) 0.0619(14) 0.0360(12) 0.0155(10) 0.0218(10) -0.0082(11)
C7 0.0208(10) 0.0207(11) 0.0172(10) 0.0014(8) 0.0052(8) 0.0011(8)
C6 0.0215(10) 0.0222(11) 0.0151(10) 0.0003(8) 0.0046(8) -0.0021(8)
C1 0.0222(10) 0.0287(12) 0.0170(11) 0.0006(9) 0.0077(8) -0.0048(9)
C8 0.0299(11) 0.0217(11) 0.0176(11) 0.0013(9) 0.0042(9) 0.0037(9)
N1 0.0256(9) 0.0235(10) 0.0239(10) -0.0042(8) 0.0099(8) -0.0039(8)
C2 0.0309(12) 0.0401(14) 0.0190(12) -0.0010(10) 0.0031(9) -0.0124(11)
C3 0.0398(14) 0.0591(19) 0.0205(13) -0.0108(12) 0.0066(10) -0.0215(13)
C5 0.0378(13) 0.0278(13) 0.0362(14) -0.0117(11) 0.0161(11) -0.0057(11)
C4 0.0465(15) 0.0420(16) 0.0370(16) -0.0225(12) 0.0194(13) -0.0176(13)
C9 0.0272(11) 0.0276(12) 0.0285(13) -0.0012(10) 0.0044(9) 0.0071(10)
C10 0.0297(12) 0.0326(14) 0.0319(13) 0.0019(11) 0.0105(10) 0.0035(10)
C11 0.044(4) 0.039(3) 0.059(6) -0.001(5) 0.030(4) 0.005(3)
C12 0.025(3) 0.041(2) 0.044(3) 0.003(2) 0.013(2) 0.000(2)
C13 0.036(2) 0.048(3) 0.066(3) 0.003(2) 0.020(2) -0.0031(19)
C11' 0.019(5) 0.024(5) 0.010(5) 0.006(4) 0.001(4) 0.000(4)
C12' 0.027(6) 0.041(6) 0.075(10) -0.005(6) 0.015(6) 0.002(5)
C13' 0.053(6) 0.078(8) 0.057(7) 0.018(6) 0.025(5) 0.016(6)

loop_
_atom_type_symbol
_atom_type_description
_atom_type_scat_dispersion_real
_atom_type_scat_dispersion_imag
_atom_type_scat_source
C C 0.0033 0.0016 'International Tables Vol C Tables 4.2.6.8 and 6.1.1.4'
H H 0.0000 0.0000 'International Tables Vol C Tables 4.2.6.8 and 6.1.1.4'
N N 0.0061 0.0033 'International Tables Vol C Tables 4.2.6.8 and 6.1.1.4'
O O 0.0106 0.0060 'International Tables Vol C Tables 4.2.6.8 and 6.1.1.4'
Ru Ru -1.2594 0.8363 'International Tables Vol C Tables 4.2.6.8 and 6.1.1.4'

loop_
_geom_angle_atom_site_label_1
_geom_angle_atom_site_label_2
_geom_angle_atom_site_label_3
_geom_angle
C15 Ru1 C14 95.59(10)
C15 Ru1 C16 95.66(10)
C14 Ru1 C16 99.14(10)
C15 Ru1 C7 90.07(9)
C14 Ru1 C7 103.15(9)
C16 Ru1 C7 156.32(9)
C15 Ru1 Ru3 92.25(7)
C14 Ru1 Ru3 155.72(7)
C16 Ru1 Ru3 102.91(7)
C7 Ru1 Ru3 53.80(6)
C15 Ru1 Ru2 147.94(7)
C14 Ru1 Ru2 110.90(7)
C16 Ru1 Ru2 97.53(7)
C7 Ru1 Ru2 67.09(6)
Ru3 Ru1 Ru2 56.327(9)
C15 Ru1 H1 175.3(9)
C14 Ru1 H1 83.5(9)
C16 Ru1 H1 89.0(9)
C7 Ru1 H1 85.7(9)
Ru3 Ru1 H1 86.8(9)
Ru2 Ru1 H1 30.5(9)
C18 Ru2 C17 94.98(10)
C18 Ru2 C19 93.29(10)
C17 Ru2 C19 100.21(11)
C18 Ru2 C6 95.28(9)
C17 Ru2 C6 99.03(9)
C19 Ru2 C6 158.15(10)
C18 Ru2 Ru3 94.06(7)
C17 Ru2 Ru3 151.32(7)
C19 Ru2 Ru3 106.37(8)
C6 Ru2 Ru3 53.01(6)
C18 Ru2 Ru1 150.88(7)
C17 Ru2 Ru1 110.13(7)
C19 Ru2 Ru1 96.40(7)
C6 Ru2 Ru1 67.12(6)
Ru3 Ru2 Ru1 56.848(8)
C18 Ru2 H1 179.3(9)
C17 Ru2 H1 85.0(9)
C19 Ru2 H1 86.0(8)
C6 Ru2 H1 85.4(8)
Ru3 Ru2 H1 86.3(8)
Ru1 Ru2 H1 29.5(8)
C21 Ru3 C20 100.47(12)
C21 Ru3 C22 97.56(10)
C20 Ru3 C22 94.74(11)
C21 Ru3 C6 139.28(10)
C20 Ru3 C6 116.51(9)
C22 Ru3 C6 95.85(9)
C21 Ru3 C7 133.62(9)
C20 Ru3 C7 91.22(9)
C22 Ru3 C7 126.24(9)
C6 Ru3 C7 36.62(7)
C21 Ru3 Ru2 91.86(8)
C20 Ru3 Ru2 161.96(7)
C22 Ru3 Ru2 96.64(7)
C6 Ru3 Ru2 48.37(6)
C7 Ru3 Ru2 70.76(5)
C21 Ru3 Ru1 86.48(7)
C20 Ru3 Ru1 100.60(7)
C22 Ru3 Ru1 163.18(7)
C6 Ru3 Ru1 71.16(5)
C7 Ru3 Ru1 47.17(5)
Ru2 Ru3 Ru1 66.825(8)
O8 C21 Ru3 179.0(2)
O3 C16 Ru1 177.4(2)
O2 C15 Ru1 176.4(2)
O1 C14 Ru1 178.4(2)
O5 C18 Ru2 178.0(2)
O4 C17 Ru2 178.0(2)
O7 C20 Ru3 178.3(2)
O6 C19 Ru2 177.2(2)
O9 C22 Ru3 178.3(2)
C6 C7 C8 110.09(19)
C6 C7 Ru1 114.02(15)
C8 C7 Ru1 135.14(15)
C6 C7 Ru3 70.40(12)
C8 C7 Ru3 124.54(14)
Ru1 C7 Ru3 79.03(7)
C7 C6 C1 107.23(19)
C7 C6 Ru2 111.73(15)
C1 C6 Ru2 140.77(16)
C7 C6 Ru3 72.97(12)
C1 C6 Ru3 118.11(14)
Ru2 C6 Ru3 78.62(7)
N1 C1 C2 118.1(2)
N1 C1 C6 109.37(19)
C2 C1 C6 132.6(2)
N1 C8 C7 101.51(17)
N1 C8 C9 109.87(18)
C7 C8 C9 112.60(19)
N1 C8 H8 110.8
C7 C8 H8 110.8
C9 C8 H8 110.8
C5 N1 C1 123.5(2)
C5 N1 C8 125.2(2)
C1 N1 C8 111.26(17)
C3 C2 C1 119.0(3)
C3 C2 H2 120.5
C1 C2 H2 120.5
C2 C3 C4 120.5(2)
C2 C3 H3 119.7
C4 C3 H3 119.7
N1 C5 C4 119.1(3)
N1 C5 H5 120.4
C4 C5 H5 120.4
C5 C4 C3 119.7(2)
C5 C4 H4 120.2
C3 C4 H4 120.2
C10 C9 C8 113.50(19)
C10 C9 H9A 108.9
C8 C9 H9A 108.9
C10 C9 H9B 108.9
C8 C9 H9B 108.9
H9A C9 H9B 107.7
C11' C10 C9 121.7(7)
C11 C10 C9 109.5(4)
C11' C10 H10A 106.8
C11 C10 H10A 119.7
C9 C10 H10A 106.7
C11' C10 H10B 107.4
C11 C10 H10B 106.9
C9 C10 H10B 106.8
H10A C10 H10B 106.7
C10 C11 C12 101.0(6)
C10 C11 H11A 111.6
C12 C11 H11A 111.6
C10 C11 H11B 111.6
C12 C11 H11B 111.6
H11A C11 H11B 109.4
C13 C12 C11 110.2(5)
C13 C12 H12A 109.6
C11 C12 H12A 109.6
C13 C12 H12B 109.6
C11 C12 H12B 109.6
H12A C12 H12B 108.1
C12 C13 H13A 109.5
C12 C13 H13B 109.5
H13A C13 H13B 109.5
C12 C13 H13C 109.5
H13A C13 H13C 109.5
H13B C13 H13C 109.5
C12' C11' C10 139.7(18)
C12' C11' H11C 102.1
C10 C11' H11C 102.1
C12' C11' H11D 102.1
C10 C11' H11D 102.1
H11C C11' H11D 104.8
C11' C12' C13' 95.3(13)
C11' C12' H12C 112.7
C13' C12' H12C 112.7
C11' C12' H12D 112.7
C13' C12' H12D 112.7
H12C C12' H12D 110.2
C12' C13' H13D 109.5
C12' C13' H13E 109.5
H13D C13' H13E 109.5
C12' C13' H13F 109.5
H13D C13' H13F 109.5
H13E C13' H13F 109.5

loop_
_geom_bond_atom_site_label_1
_geom_bond_atom_site_label_2
_geom_bond_distance
Ru1 C15 1.900(2)
Ru1 C14 1.906(2)
Ru1 C16 1.957(2)
Ru1 C7 2.054(2)
Ru1 Ru3 2.7497(4)
Ru1 Ru2 3.0193(4)
Ru1 H1 1.72(3)
Ru2 C18 1.897(2)
Ru2 C17 1.918(2)
Ru2 C19 1.939(3)
Ru2 C6 2.084(2)
Ru2 Ru3 2.7332(4)
Ru2 H1 1.77(3)
Ru3 C21 1.898(2)
Ru3 C20 1.903(3)
Ru3 C22 1.912(2)
Ru3 C6 2.227(2)
Ru3 C7 2.260(2)
C21 O8 1.146(3)
O6 C19 1.139(3)
O1 C14 1.136(3)
O5 C18 1.143(3)
C16 O3 1.133(3)
O2 C15 1.144(3)
C17 O4 1.132(3)
C20 O7 1.141(3)
O9 C22 1.141(3)
C7 C6 1.410(3)
C7 C8 1.511(3)
C6 C1 1.462(3)
C1 N1 1.364(3)
C1 C2 1.390(3)
C8 N1 1.501(3)
C8 C9 1.537(3)
C8 H8 1.0000
N1 C5 1.345(3)
C2 C3 1.384(4)
C2 H2 0.9500
C3 C4 1.386(4)
C3 H3 0.9500
C5 C4 1.362(4)
C5 H5 0.9500
C4 H4 0.9500
C9 C10 1.530(3)
C9 H9A 0.9900
C9 H9B 0.9900
C10 C11' 1.527(16)
C10 C11 1.529(10)
C10 H10A 0.9601
C10 H10B 0.9601
C11 C12 1.739(12)
C11 H11A 0.9900
C11 H11B 0.9900
C12 C13 1.527(6)
C12 H12A 0.9900
C12 H12B 0.9900
C13 H13A 0.9800
C13 H13B 0.9800
C13 H13C 0.9800
C11' C12' 1.25(2)
C11' H11C 0.9900
C11' H11D 0.9900
C12' C13' 1.498(19)
C12' H12C 0.9900
C12' H12D 0.9900
C13' H13D 0.9800
C13' H13E 0.9800
C13' H13F 0.9800
